data_2019576
loop_
_publ_author_name
'Rajesekharan-Nair, Rajeev'
'Lutta, Samuel T.'
'Kennedy, Alan R.'
'Reglinski, John'
'Spicer, Mark D.'

_publ_section_title
;
 Soft scorpionate coordination at alkali metals
;
_journal_coeditor_code OV3047
_journal_issue 5
_journal_name_full 'Acta Crystallographica Section C'
_journal_page_first 421
_journal_page_last 427
_journal_paper_doi 10.1107/S2053229614005737
_journal_volume 70
_journal_year 2014
_chemical_formula_iupac '[Na2 (C18 H28 B N6 S3)2 (C H4 O)4] , 0.3333C4 H10 O1 , 0.0833C1 H4 O1'
_chemical_formula_moiety '(C40 H72 B2 N12 Na2 O4 S6), 0.3333(C4 H10 O1), 0.0833(C1 H4 O1)'
_chemical_formula_sum 'C41.3333 H75.3333 B2 N12 Na2 O4.42 S6'
_chemical_formula_weight 1072.43
_chemical_name_systematic
'Bis-\m-methanol-\k^4^<i>O</i>:<i>O</i>-bis{[hydrotris(3-isopropyl-2-sulfanylidene-2,3-dihydro-1<i>H</i>-1,3-imidazol-1-yl)borato-\k^3^<i>H</i>,<i>S</i>,<i>S</i>'](methanol-\k<i>O</i>)sodium(I)}--diethyl ether--methanol (1/0.3333/0.0833)'
_space_group_IT_number 15
_symmetry_cell_setting monoclinic
_symmetry_space_group_name_Hall '-C 2yc'
_symmetry_space_group_name_H-M 'C 1 2/c 1'
_atom_sites_solution_hydrogens geom
_atom_sites_solution_primary direct
_atom_sites_solution_secondary difmap
_audit_creation_method SHELXL97
_cell_angle_alpha 90.00
_cell_angle_beta 96.256(3)
_cell_angle_gamma 90.00
_cell_formula_units_Z 12
_cell_length_a 53.903(2)
_cell_length_b 14.4391(4)
_cell_length_c 22.9832(4)
_cell_measurement_reflns_used 11902
_cell_measurement_temperature 123(2)
_cell_measurement_theta_max 28.3034
_cell_measurement_theta_min 3.0084
_cell_volume 17781.5(9)
_computing_cell_refinement 'CrysAlis PRO (Oxford Diffraction, 2010)'
_computing_data_collection 'CrysAlis PRO (Oxford Diffraction, 2010)'
_computing_data_reduction 'CrysAlis PRO (Oxford Diffraction, 2010)'
_computing_molecular_graphics 'ORTEP-3 for Windows (Farrugia, 2012)'
_computing_publication_material 'SHELXL97 (Sheldrick, 2008)'
_computing_structure_refinement 'SHELXL97 (Sheldrick, 2008)'
_computing_structure_solution 'SHELXS97 (Sheldrick, 2008)'
_diffrn_ambient_temperature 123(2)
_diffrn_measured_fraction_theta_full 0.996
_diffrn_measured_fraction_theta_max 0.996
_diffrn_measurement_device_type 'Oxford Xcalibur E'
_diffrn_measurement_method \w
_diffrn_radiation_monochromator graphite
_diffrn_radiation_source 'fine-focus sealed tube'
_diffrn_radiation_type MoK\a
_diffrn_radiation_wavelength 0.71073
_diffrn_reflns_av_R_equivalents 0.0669
_diffrn_reflns_av_sigmaI/netI 0.0635
_diffrn_reflns_limit_h_max 66
_diffrn_reflns_limit_h_min -66
_diffrn_reflns_limit_k_max 17
_diffrn_reflns_limit_k_min -15
_diffrn_reflns_limit_l_max 28
_diffrn_reflns_limit_l_min -28
_diffrn_reflns_number 33618
_diffrn_reflns_theta_full 26.00
_diffrn_reflns_theta_max 26.00
_diffrn_reflns_theta_min 3.41
_diffrn_standards_decay_% 0
_diffrn_standards_interval_count 0
_diffrn_standards_number 0
_exptl_absorpt_coefficient_mu 0.293
_exptl_absorpt_correction_T_max 1.00000
_exptl_absorpt_correction_T_min 0.74856
_exptl_absorpt_correction_type multi-scan
_exptl_absorpt_process_details '(CrysAlis PRO; Oxford Diffraction, 2010)'
_exptl_crystal_colour colourless
_exptl_crystal_density_diffrn 1.202
_exptl_crystal_density_method 'not measured'
_exptl_crystal_description 'cut fragment'
_exptl_crystal_F_000 6858
_exptl_crystal_size_max 0.25
_exptl_crystal_size_mid 0.10
_exptl_crystal_size_min 0.08
_refine_diff_density_max 1.133
_refine_diff_density_min -0.643
_refine_ls_extinction_method none
_refine_ls_goodness_of_fit_ref 1.015
_refine_ls_hydrogen_treatment mixed
_refine_ls_matrix_type full
_refine_ls_number_parameters 1011
_refine_ls_number_reflns 17425
_refine_ls_number_restraints 135
_refine_ls_restrained_S_all 1.016
_refine_ls_R_factor_all 0.0870
_refine_ls_R_factor_gt 0.0621
_refine_ls_shift/su_max 0.003
_refine_ls_shift/su_mean 0.000
_refine_ls_structure_factor_coef Fsqd
_refine_ls_weighting_details 'calc w = 1/[\s^2^(Fo^2^)+(0.0928P)^2^+46.3515P] where P=(Fo^2^+2Fc^2^)/3'
_refine_ls_weighting_scheme calc
_refine_ls_wR_factor_gt 0.1586
_refine_ls_wR_factor_ref 0.1762
_reflns_number_gt 12925
_reflns_number_total 17425
_reflns_threshold_expression I>2\s(I)
_cod_data_source_file ov3047sup1.cif
_cod_data_source_block rajpri
_cod_original_sg_symbol_H-M 'C 2/c'
_cod_database_code 2019576
_cod_database_fobs_code 2019576

loop_
_symmetry_equiv_pos_as_xyz
'x, y, z'
'-x, y, -z+1/2'
'x+1/2, y+1/2, z'
'-x+1/2, y+1/2, -z+1/2'
'-x, -y, -z'
'x, -y, z-1/2'
'-x+1/2, -y+1/2, -z'
'x+1/2, -y+1/2, z-1/2'

loop_
_atom_site_type_symbol
_atom_site_label
_atom_site_fract_x
_atom_site_fract_y
_atom_site_fract_z
_atom_site_U_iso_or_equiv
_atom_site_adp_type
_atom_site_calc_flag
_atom_site_refinement_flags
_atom_site_occupancy
_atom_site_symmetry_multiplicity
_atom_site_disorder_assembly
_atom_site_disorder_group
Na Na1 0.14734(2) 0.14371(9) 0.71219(6) 0.0231(3) Uani d . 1 1 A .
Na Na2 0.15461(2) -0.10674(9) 0.74589(6) 0.0230(3) Uani d . 1 1 A .
Na Na3 -0.00752(2) 0.37746(9) 0.50452(6) 0.0246(3) Uani d . 1 1 . .
S S1 0.119950(14) 0.22333(5) 0.80286(4) 0.01998(17) Uani d . 1 1 . .
S S2 0.183463(16) 0.28704(6) 0.68089(4) 0.02549(19) Uani d . 1 1 . .
S S3 0.207780(17) 0.06355(6) 0.86960(4) 0.0293(2) Uani d . 1 1 . .
S S4 0.119368(15) -0.25276(6) 0.77057(4) 0.02301(18) Uani d . 1 1 . .
S S5 0.186130(15) -0.19028(6) 0.66766(5) 0.0296(2) Uani d . 1 1 . .
S S6 0.096528(15) -0.02819(6) 0.58405(3) 0.02065(18) Uani d . 1 1 . .
S S7 0.006768(15) 0.29659(5) 0.39929(3) 0.02045(18) Uani d . 1 1 . .
S S8 0.003233(14) 0.24066(6) 0.59578(4) 0.02188(18) Uani d . 1 1 . .
S S9 0.080508(16) 0.46451(6) 0.55160(5) 0.0333(2) Uani d . 1 1 . .
O O1 0.18039(4) 0.03189(16) 0.74039(10) 0.0236(5) Uani d D 1 1 . .
H H1H 0.1871(6) 0.045(3) 0.7758(8) 0.028 Uiso d D 1 1 . .
O O2 0.13540(6) 0.1364(2) 0.61225(12) 0.0461(8) Uani d DU 1 1 . .
H H2H 0.1246(7) 0.092(2) 0.603(2) 0.055 Uiso d D 1 1 . .
O O3 0.16946(5) -0.1075(2) 0.84349(12) 0.0370(6) Uani d D 1 1 . .
H H3H 0.1774(7) -0.0586(19) 0.8590(18) 0.044 Uiso d D 1 1 . .
O O4 0.12225(4) 0.00417(15) 0.71407(10) 0.0217(5) Uani d D 1 1 . .
H H4H 0.1176(7) -0.011(3) 0.6775(7) 0.026 Uiso d D 1 1 . .
O O5 -0.02057(4) 0.50926(16) 0.44412(10) 0.0249(5) Uani d D 1 1 . .
H H5H -0.0350(4) 0.524(3) 0.4563(17) 0.030 Uiso d D 1 1 . .
O O6 -0.04877(5) 0.3723(2) 0.52179(17) 0.0579(10) Uani d D 1 1 . .
H H6H -0.0579(8) 0.419(3) 0.507(2) 0.069 Uiso d D 1 1 . .
N N1 0.16117(5) 0.33550(18) 0.81289(12) 0.0213(6) Uani d . 1 1 . .
N N2 0.12621(5) 0.40998(19) 0.78991(13) 0.0249(6) Uani d . 1 1 . .
N N3 0.18681(5) 0.23358(19) 0.88655(12) 0.0214(6) Uani d . 1 1 . .
N N4 0.20125(6) 0.1630(2) 0.96687(13) 0.0331(7) Uani d . 1 1 . .
N N5 0.20450(5) 0.28371(19) 0.79455(12) 0.0215(6) Uani d . 1 1 . .
N N6 0.23137(5) 0.30349(19) 0.73207(13) 0.0244(6) Uani d . 1 1 . .
N N7 0.10094(5) -0.25058(18) 0.65458(11) 0.0182(5) Uani d . 1 1 . .
N N8 0.07268(5) -0.27678(18) 0.71298(12) 0.0191(5) Uani d . 1 1 . .
N N9 0.12113(5) -0.19102(18) 0.56666(11) 0.0181(5) Uani d . 1 1 . .
N N10 0.11210(5) -0.1090(2) 0.48723(12) 0.0249(6) Uani d . 1 1 . .
N N11 0.14476(5) -0.29872(17) 0.63937(11) 0.0166(5) Uani d . 1 1 . .
N N12 0.17964(5) -0.37635(18) 0.65559(13) 0.0229(6) Uani d . 1 1 . .
N N13 0.03671(5) 0.19283(18) 0.47848(11) 0.0185(5) Uani d . 1 1 A .
N N14 0.01243(5) 0.11051(18) 0.41580(12) 0.0199(6) Uani d . 1 1 . .
N N15 0.05297(5) 0.24649(19) 0.57973(11) 0.0192(6) Uani d . 1 1 A .
N N16 0.04596(5) 0.22392(19) 0.67025(12) 0.0204(6) Uani d . 1 1 . .
N N17 0.07382(5) 0.29975(19) 0.49191(12) 0.0215(6) Uani d . 1 1 A .
N N18 0.10854(6) 0.3716(3) 0.47902(16) 0.0405(8) Uani d . 1 1 . .
C C1 0.13614(6) 0.3246(2) 0.80175(14) 0.0201(7) Uani d . 1 1 . .
C C2 0.16667(6) 0.4287(2) 0.80656(17) 0.0291(8) Uani d . 1 1 . .
H H2 0.1829 0.4553 0.8112 0.035 Uiso calc R 1 1 . .
C C3 0.14528(7) 0.4747(2) 0.79282(17) 0.0306(8) Uani d . 1 1 . .
H H3 0.1435 0.5394 0.7863 0.037 Uiso calc R 1 1 . .
C C4 0.09950(7) 0.4296(3) 0.77491(19) 0.0354(9) Uani d . 1 1 . .
H H4 0.0904 0.3690 0.7725 0.042 Uiso calc R 1 1 . .
C C5 0.08964(8) 0.4864(4) 0.8229(2) 0.0568(13) Uani d . 1 1 . .
H H5A 0.0939 0.4557 0.8607 0.085 Uiso calc R 1 1 . .
H H5B 0.0715 0.4918 0.8151 0.085 Uiso calc R 1 1 . .
H H5C 0.0972 0.5482 0.8239 0.085 Uiso calc R 1 1 . .
C C6 0.09488(9) 0.4756(3) 0.7160(2) 0.0508(12) Uani d . 1 1 . .
H H6A 0.1022 0.5379 0.7181 0.076 Uiso calc R 1 1 . .
H H6B 0.0769 0.4800 0.7045 0.076 Uiso calc R 1 1 . .
H H6C 0.1026 0.4389 0.6869 0.076 Uiso calc R 1 1 . .
C C7 0.19780(6) 0.1554(2) 0.90776(15) 0.0245(7) Uani d . 1 1 . .
C C8 0.18306(7) 0.2904(3) 0.93341(16) 0.0312(8) Uani d . 1 1 . .
H H8 0.1755 0.3499 0.9308 0.037 Uiso calc R 1 1 . .
C C9 0.19186(7) 0.2472(3) 0.98310(18) 0.0399(10) Uani d . 1 1 . .
H H9 0.1917 0.2699 1.0218 0.048 Uiso calc R 1 1 . .
C C10 0.21204(10) 0.0904(3) 1.00702(19) 0.0532(12) Uani d . 1 1 . .
H H10 0.2209 0.0451 0.9836 0.064 Uiso calc R 1 1 . .
C C11 0.19106(14) 0.0398(4) 1.0320(2) 0.086(2) Uani d . 1 1 . .
H H11A 0.1821 0.0829 1.0552 0.129 Uiso calc R 1 1 . .
H H11B 0.1980 -0.0110 1.0571 0.129 Uiso calc R 1 1 . .
H H11C 0.1795 0.0146 1.0000 0.129 Uiso calc R 1 1 . .
C C12 0.23120(10) 0.1318(4) 1.0536(2) 0.0641(15) Uani d . 1 1 . .
H H12A 0.2442 0.1637 1.0346 0.096 Uiso calc R 1 1 . .
H H12B 0.2388 0.0822 1.0787 0.096 Uiso calc R 1 1 . .
H H12C 0.2229 0.1761 1.0774 0.096 Uiso calc R 1 1 . .
C C13 0.20668(6) 0.2909(2) 0.73694(15) 0.0208(7) Uani d . 1 1 . .
C C14 0.22805(6) 0.2920(2) 0.82594(16) 0.0275(8) Uani d . 1 1 . .
H H14 0.2317 0.2895 0.8673 0.033 Uiso calc R 1 1 . .
C C15 0.24464(6) 0.3041(3) 0.78686(17) 0.0297(8) Uani d . 1 1 . .
H H15 0.2622 0.3117 0.7954 0.036 Uiso calc R 1 1 . .
C C16 0.24255(7) 0.3070(2) 0.67662(17) 0.0313(8) Uani d . 1 1 . .
H H16 0.2297 0.3303 0.6454 0.038 Uiso calc R 1 1 . .
C C17 0.26460(7) 0.3724(3) 0.6808(2) 0.0429(10) Uani d . 1 1 . .
H H17A 0.2596 0.4329 0.6950 0.064 Uiso calc R 1 1 . .
H H17B 0.2704 0.3797 0.6421 0.064 Uiso calc R 1 1 . .
H H17C 0.2782 0.3471 0.7081 0.064 Uiso calc R 1 1 . .
C C18 0.25007(11) 0.2105(3) 0.6603(3) 0.0650(16) Uani d . 1 1 . .
H H18A 0.2615 0.1844 0.6921 0.098 Uiso calc R 1 1 . .
H H18B 0.2584 0.2130 0.6244 0.098 Uiso calc R 1 1 . .
H H18C 0.2352 0.1713 0.6537 0.098 Uiso calc R 1 1 . .
C C19 0.09724(6) -0.2592(2) 0.71161(14) 0.0176(6) Uani d . 1 1 . .
C C20 0.07835(6) -0.2631(2) 0.62092(15) 0.0223(7) Uani d . 1 1 . .
H H20 0.0757 -0.2608 0.5794 0.027 Uiso calc R 1 1 . .
C C21 0.06075(6) -0.2792(2) 0.65671(15) 0.0236(7) Uani d . 1 1 . .
H H21 0.0435 -0.2900 0.6455 0.028 Uiso calc R 1 1 . .
C C22 0.06013(6) -0.2851(2) 0.76719(15) 0.0232(7) Uani d . 1 1 . .
H H22 0.0723 -0.3119 0.7986 0.028 Uiso calc R 1 1 . .
C C23 0.05247(8) -0.1899(3) 0.78686(18) 0.0368(9) Uani d . 1 1 . .
H H23A 0.0674 -0.1516 0.7963 0.055 Uiso calc R 1 1 . .
H H23B 0.0436 -0.1961 0.8217 0.055 Uiso calc R 1 1 . .
H H23C 0.0415 -0.1605 0.7554 0.055 Uiso calc R 1 1 . .
C C24 0.03786(7) -0.3500(3) 0.75752(17) 0.0315(8) Uani d . 1 1 . .
H H24A 0.0248 -0.3214 0.7303 0.047 Uiso calc R 1 1 . .
H H24B 0.0313 -0.3618 0.7950 0.047 Uiso calc R 1 1 . .
H H24C 0.0431 -0.4086 0.7411 0.047 Uiso calc R 1 1 . .
C C25 0.11054(6) -0.1109(2) 0.54590(14) 0.0191(6) Uani d . 1 1 . .
C C26 0.12926(7) -0.2389(2) 0.51994(15) 0.0270(8) Uani d . 1 1 . .
H H26 0.1373 -0.2975 0.5222 0.032 Uiso calc R 1 1 . .
C C27 0.12392(7) -0.1889(3) 0.47134(16) 0.0328(9) Uani d . 1 1 . .
H H27 0.1275 -0.2050 0.4331 0.039 Uiso calc R 1 1 . .
C C28 0.10260(7) -0.0347(3) 0.44673(15) 0.0309(8) Uani d . 1 1 . .
H H28 0.0962 0.0165 0.4704 0.037 Uiso calc R 1 1 . .
C C29 0.12352(8) 0.0038(3) 0.41494(18) 0.0424(10) Uani d . 1 1 . .
H H29A 0.1370 0.0262 0.4436 0.064 Uiso calc R 1 1 . .
H H29B 0.1172 0.0551 0.3896 0.064 Uiso calc R 1 1 . .
H H29C 0.1299 -0.0451 0.3911 0.064 Uiso calc R 1 1 . .
C C30 0.08114(7) -0.0701(3) 0.40491(17) 0.0380(9) Uani d . 1 1 . .
H H30A 0.0871 -0.1190 0.3804 0.057 Uiso calc R 1 1 . .
H H30B 0.0742 -0.0192 0.3800 0.057 Uiso calc R 1 1 . .
H H30C 0.0682 -0.0952 0.4272 0.057 Uiso calc R 1 1 . .
C C31 0.16971(6) -0.2897(2) 0.65381(14) 0.0193(6) Uani d . 1 1 . .
C C32 0.13929(6) -0.3925(2) 0.63324(16) 0.0253(7) Uani d . 1 1 . .
H H32 0.1231 -0.4183 0.6238 0.030 Uiso calc R 1 1 . .
C C33 0.16060(6) -0.4404(2) 0.64291(18) 0.0300(8) Uani d . 1 1 . .
H H33 0.1624 -0.5058 0.6414 0.036 Uiso calc R 1 1 . .
C C34 0.20626(6) -0.3980(2) 0.66726(17) 0.0293(8) Uani d . 1 1 . .
H H34 0.2156 -0.3382 0.6724 0.035 Uiso calc R 1 1 . .
C C35 0.21142(8) -0.4528(3) 0.72346(19) 0.0390(9) Uani d . 1 1 . .
H H35A 0.2049 -0.4191 0.7555 0.059 Uiso calc R 1 1 . .
H H35B 0.2295 -0.4613 0.7326 0.059 Uiso calc R 1 1 . .
H H35C 0.2033 -0.5134 0.7187 0.059 Uiso calc R 1 1 . .
C C36 0.21515(8) -0.4483(3) 0.6152(2) 0.0454(11) Uani d . 1 1 . .
H H36A 0.2069 -0.5087 0.6106 0.068 Uiso calc R 1 1 . .
H H36B 0.2333 -0.4570 0.6218 0.068 Uiso calc R 1 1 . .
H H36C 0.2110 -0.4114 0.5797 0.068 Uiso calc R 1 1 . .
C C37 0.20082(7) 0.0378(2) 0.70579(17) 0.0317(8) Uani d . 1 1 . .
H H37A 0.1944 0.0415 0.6643 0.048 Uiso calc R 1 1 . .
H H37B 0.2114 -0.0173 0.7124 0.048 Uiso calc R 1 1 . .
H H37C 0.2107 0.0932 0.7169 0.048 Uiso calc R 1 1 . .
C C38 0.15046(19) 0.1276(7) 0.5693(4) 0.053(2) Uani d PU 0.610(7) 1 A 1
H H38A 0.1416 0.1487 0.5322 0.079 Uiso calc PR 0.610(7) 1 A 1
H H38B 0.1552 0.0625 0.5658 0.079 Uiso calc PR 0.610(7) 1 A 1
H H38C 0.1655 0.1652 0.5788 0.079 Uiso calc PR 0.610(7) 1 A 1
C C39 0.17199(10) -0.1850(4) 0.8813(2) 0.0555(13) Uani d . 1 1 . .
H H39A 0.1623 -0.2369 0.8632 0.083 Uiso calc R 1 1 . .
H H39B 0.1658 -0.1691 0.9186 0.083 Uiso calc R 1 1 . .
H H39C 0.1896 -0.2026 0.8883 0.083 Uiso calc R 1 1 . .
C C40 0.10041(7) -0.0013(3) 0.74322(17) 0.0313(8) Uani d . 1 1 A .
H H40A 0.0973 -0.0660 0.7529 0.047 Uiso calc R 1 1 . .
H H40B 0.0862 0.0230 0.7176 0.047 Uiso calc R 1 1 . .
H H40C 0.1027 0.0354 0.7793 0.047 Uiso calc R 1 1 . .
C C41 0.01892(6) 0.1985(2) 0.43198(13) 0.0172(6) Uani d . 1 1 . .
C C42 0.04098(6) 0.0995(2) 0.49111(15) 0.0253(7) Uani d . 1 1 . .
H H42 0.0525 0.0757 0.5217 0.030 Uiso calc R 1 1 . .
C C43 0.02606(7) 0.0485(2) 0.45270(16) 0.0282(8) Uani d . 1 1 . .
H H43 0.0251 -0.0172 0.4512 0.034 Uiso calc R 1 1 . .
C C44 -0.00651(6) 0.0857(2) 0.36765(15) 0.0245(7) Uani d . 1 1 . .
H H44 -0.0098 0.1415 0.3422 0.029 Uiso calc R 1 1 . .
C C45 -0.03054(7) 0.0588(4) 0.3911(2) 0.0472(11) Uani d . 1 1 . .
H H45A -0.0279 0.0023 0.4145 0.071 Uiso calc R 1 1 . .
H H45B -0.0434 0.0476 0.3583 0.071 Uiso calc R 1 1 . .
H H45C -0.0359 0.1090 0.4155 0.071 Uiso calc R 1 1 . .
C C46 0.00328(8) 0.0093(3) 0.33104(17) 0.0363(9) Uani d . 1 1 . .
H H46A 0.0189 0.0293 0.3170 0.054 Uiso calc R 1 1 . .
H H46B -0.0090 -0.0041 0.2975 0.054 Uiso calc R 1 1 . .
H H46C 0.0063 -0.0465 0.3550 0.054 Uiso calc R 1 1 . .
C C47 0.03468(6) 0.2376(2) 0.61534(14) 0.0193(6) Uani d . 1 1 . .
C C48 0.07576(6) 0.2380(2) 0.61332(15) 0.0236(7) Uani d . 1 1 . .
H H48 0.0917 0.2416 0.5992 0.028 Uiso calc R 1 1 . .
C C49 0.07165(6) 0.2237(2) 0.66922(15) 0.0242(7) Uani d . 1 1 . .
H H49 0.0839 0.2151 0.7017 0.029 Uiso calc R 1 1 . .
C C50 0.03318(6) 0.2207(2) 0.72386(14) 0.0227(7) Uani d . 1 1 . .
H H50 0.0156 0.2006 0.7126 0.027 Uiso calc R 1 1 . .
C C51 0.04539(7) 0.1508(3) 0.76748(16) 0.0334(9) Uani d . 1 1 . .
H H51A 0.0462 0.0904 0.7484 0.050 Uiso calc R 1 1 . .
H H51B 0.0355 0.1454 0.8007 0.050 Uiso calc R 1 1 . .
H H51C 0.0623 0.1717 0.7815 0.050 Uiso calc R 1 1 . .
C C52 0.03261(7) 0.3161(3) 0.75117(17) 0.0336(8) Uani d . 1 1 . .
H H52A 0.0497 0.3375 0.7623 0.050 Uiso calc R 1 1 . .
H H52B 0.0237 0.3132 0.7860 0.050 Uiso calc R 1 1 . .
H H52C 0.0241 0.3594 0.7229 0.050 Uiso calc R 1 1 . .
C C53 0.08760(6) 0.3766(2) 0.50695(16) 0.0279(8) Uani d . 1 1 A .
C C54 0.08620(7) 0.2474(3) 0.45327(17) 0.0384(9) Uani d . 1 1 . .
H H54 0.0806 0.1906 0.4355 0.046 Uiso calc R 1 1 A .
C C55 0.10743(8) 0.2918(4) 0.4458(2) 0.0523(12) Uani d . 1 1 A .
H H55 0.1196 0.2718 0.4217 0.063 Uiso calc R 1 1 . .
C C56 0.1302(3) 0.433(2) 0.4900(8) 0.073(2) Uani d PDU 0.610(7) 1 A 1
H H56 0.1254 0.4954 0.5029 0.088 Uiso calc PR 0.610(7) 1 A 1
C C57 0.14832(19) 0.3861(9) 0.5360(5) 0.088(2) Uani d PDU 0.610(7) 1 A 1
H H57A 0.1402 0.3768 0.5717 0.132 Uiso calc PR 0.610(7) 1 A 1
H H57B 0.1631 0.4254 0.5448 0.132 Uiso calc PR 0.610(7) 1 A 1
H H57C 0.1534 0.3260 0.5214 0.132 Uiso calc PR 0.610(7) 1 A 1
C C58 0.1433(2) 0.4376(10) 0.4341(5) 0.103(3) Uani d PDU 0.610(7) 1 A 1
H H58A 0.1309 0.4519 0.4008 0.154 Uiso calc PR 0.610(7) 1 A 1
H H58B 0.1511 0.3779 0.4276 0.154 Uiso calc PR 0.610(7) 1 A 1
H H58C 0.1560 0.4862 0.4383 0.154 Uiso calc PR 0.610(7) 1 A 1
C C59 -0.02109(9) 0.5098(3) 0.38195(17) 0.0438(11) Uani d . 1 1 . .
H H59A -0.0043 0.4966 0.3712 0.066 Uiso calc R 1 1 . .
H H59B -0.0265 0.5708 0.3668 0.066 Uiso calc R 1 1 . .
H H59C -0.0328 0.4624 0.3651 0.066 Uiso calc R 1 1 . .
C C60 -0.06069(10) 0.3165(5) 0.5595(3) 0.090(2) Uani d . 1 1 . .
H H60A -0.0505 0.2613 0.5695 0.136 Uiso calc R 1 1 . .
H H60B -0.0770 0.2977 0.5402 0.136 Uiso calc R 1 1 . .
H H60C -0.0629 0.3511 0.5952 0.136 Uiso calc R 1 1 . .
B B1 0.18014(6) 0.2553(3) 0.82089(17) 0.0202(7) Uani d . 1 1 . .
H H1A 0.1729(7) 0.195(2) 0.7989(16) 0.024 Uiso d . 1 1 . .
B B2 0.12567(6) -0.2185(2) 0.63272(16) 0.0171(7) Uani d . 1 1 . .
H H2A 0.1326(6) -0.162(2) 0.6559(16) 0.020 Uiso d . 1 1 . .
B B3 0.04837(7) 0.2746(3) 0.51395(16) 0.0198(7) Uani d . 1 1 . .
H H3A 0.0362(7) 0.334(2) 0.5100(16) 0.024 Uiso d . 1 1 . .
C C58A 0.1297(3) 0.5171(15) 0.4498(9) 0.103(3) Uani d PDU 0.390(7) 1 A 2
H H58D 0.1354 0.4940 0.4134 0.154 Uiso calc PR 0.390(7) 1 A 2
H H58E 0.1408 0.5666 0.4658 0.154 Uiso calc PR 0.390(7) 1 A 2
H H58F 0.1127 0.5412 0.4418 0.154 Uiso calc PR 0.390(7) 1 A 2
C C56A 0.1300(5) 0.438(3) 0.4944(15) 0.073(2) Uani d PDU 0.390(7) 1 A 2
H H56A 0.1270 0.4666 0.5325 0.088 Uiso calc PR 0.390(7) 1 A 2
C C57A 0.1557(3) 0.3932(14) 0.5041(9) 0.088(2) Uani d PDU 0.390(7) 1 A 2
H H57D 0.1563 0.3508 0.5375 0.132 Uiso calc PR 0.390(7) 1 A 2
H H57E 0.1683 0.4415 0.5120 0.132 Uiso calc PR 0.390(7) 1 A 2
H H57F 0.1589 0.3586 0.4690 0.132 Uiso calc PR 0.390(7) 1 A 2
C C38A 0.1444(3) 0.1780(11) 0.5662(7) 0.053(2) Uani d PU 0.390(7) 1 A 2
H H38D 0.1578 0.2206 0.5804 0.079 Uiso calc PR 0.390(7) 1 A 2
H H38E 0.1309 0.2126 0.5437 0.079 Uiso calc PR 0.390(7) 1 A 2
H H38F 0.1508 0.1309 0.5411 0.079 Uiso calc PR 0.390(7) 1 A 2
O O1S 0.28456(11) 0.1665(5) 0.5312(2) 0.0462(14) Uani d PU 0.50 1 B 1
C C2S 0.28112(18) 0.0764(7) 0.5271(4) 0.055(2) Uani d PU 0.50 1 B 1
H H2S1 0.2928 0.0494 0.5014 0.066 Uiso calc PR 0.50 1 B 1
H H2S2 0.2639 0.0631 0.5099 0.066 Uiso calc PR 0.50 1 B 1
C C1S 0.2858(2) 0.0322(7) 0.5897(5) 0.061(3) Uani d PU 0.50 1 B 1
H H1S1 0.3017 0.0548 0.6095 0.091 Uiso calc PR 0.50 1 B 1
H H1S2 0.2864 -0.0354 0.5862 0.091 Uiso calc PR 0.50 1 B 1
H H1S3 0.2722 0.0495 0.6126 0.091 Uiso calc PR 0.50 1 B 1
C C3S 0.2809(2) 0.2076(8) 0.4786(4) 0.075(3) Uani d PDU 0.50 1 B 1
H H3S1 0.2634 0.1971 0.4616 0.090 Uiso calc PR 0.50 1 B 1
H H3S2 0.2920 0.1789 0.4521 0.090 Uiso calc PR 0.50 1 B 1
C C4S 0.2859(2) 0.3106(8) 0.4820(6) 0.088(4) Uani d PDU 0.50 1 B 1
H H4S1 0.2726 0.3415 0.5004 0.133 Uiso calc PR 0.50 1 B 1
H H4S2 0.2865 0.3353 0.4424 0.133 Uiso calc PR 0.50 1 B 1
H H4S3 0.3019 0.3219 0.5053 0.133 Uiso calc PR 0.50 1 B 1
C C5S 0.2586(12) 0.1552(17) 0.505(3) 0.12(2) Uiso d PD 0.13 1 C -2
H H5S1 0.2546 0.1239 0.4670 0.173 Uiso calc PR 0.13 1 C -2
H H5S2 0.2503 0.1232 0.5349 0.173 Uiso calc PR 0.13 1 C -2
H H5S3 0.2767 0.1544 0.5154 0.173 Uiso calc PR 0.13 1 C -2
O O2S 0.2500 0.2500 0.5000 0.049(4) Uiso d SPD 0.25 2 C 2
H H2S 0.2408 0.2570 0.4683 0.059 Uiso calc PR 0.13 1 C 2

loop_
_atom_site_aniso_label
_atom_site_aniso_U_11
_atom_site_aniso_U_22
_atom_site_aniso_U_33
_atom_site_aniso_U_12
_atom_site_aniso_U_13
_atom_site_aniso_U_23
Na1 0.0255(7) 0.0231(7) 0.0204(7) -0.0042(5) 0.0006(5) -0.0023(5)
Na2 0.0237(6) 0.0219(7) 0.0226(7) -0.0026(5) -0.0005(5) 0.0008(5)
Na3 0.0234(6) 0.0237(7) 0.0259(7) 0.0018(5) -0.0012(5) 0.0050(5)
S1 0.0181(4) 0.0199(4) 0.0217(4) -0.0033(3) 0.0010(3) 0.0014(3)
S2 0.0260(4) 0.0249(4) 0.0248(4) -0.0029(3) -0.0007(3) 0.0023(3)
S3 0.0362(5) 0.0249(4) 0.0245(5) 0.0057(4) -0.0078(4) -0.0072(4)
S4 0.0226(4) 0.0296(4) 0.0161(4) -0.0048(3) -0.0009(3) 0.0037(3)
S5 0.0175(4) 0.0182(4) 0.0539(6) -0.0019(3) 0.0070(4) -0.0049(4)
S6 0.0236(4) 0.0224(4) 0.0155(4) 0.0059(3) 0.0004(3) -0.0032(3)
S7 0.0252(4) 0.0179(4) 0.0171(4) 0.0038(3) -0.0027(3) 0.0024(3)
S8 0.0151(4) 0.0284(4) 0.0216(4) -0.0003(3) -0.0006(3) 0.0059(3)
S9 0.0229(4) 0.0234(4) 0.0526(6) 0.0003(3) -0.0004(4) 0.0018(4)
O1 0.0259(12) 0.0237(12) 0.0210(12) -0.0036(9) 0.0020(10) -0.0028(10)
O2 0.0591(19) 0.0552(19) 0.0249(15) -0.0291(15) 0.0086(13) -0.0082(13)
O3 0.0430(16) 0.0423(16) 0.0246(14) -0.0110(12) -0.0011(12) 0.0042(12)
O4 0.0238(12) 0.0226(12) 0.0184(12) -0.0017(9) 0.0009(9) -0.0021(9)
O5 0.0268(12) 0.0244(12) 0.0226(13) 0.0048(10) -0.0008(10) 0.0015(10)
O6 0.0300(15) 0.066(2) 0.081(3) 0.0166(15) 0.0179(16) 0.0396(19)
N1 0.0163(13) 0.0191(13) 0.0289(16) -0.0029(10) 0.0042(11) -0.0037(11)
N2 0.0219(14) 0.0180(14) 0.0348(17) 0.0012(11) 0.0031(12) 0.0054(12)
N3 0.0194(13) 0.0223(14) 0.0227(15) -0.0011(11) 0.0027(11) -0.0085(11)
N4 0.0391(17) 0.0389(18) 0.0201(16) 0.0023(14) -0.0027(13) -0.0035(13)
N5 0.0172(13) 0.0231(14) 0.0239(15) -0.0002(11) 0.0010(11) -0.0026(11)
N6 0.0206(13) 0.0222(14) 0.0315(16) 0.0031(11) 0.0083(12) 0.0049(12)
N7 0.0168(12) 0.0217(13) 0.0157(13) 0.0022(10) 0.0002(10) -0.0007(10)
N8 0.0177(13) 0.0202(13) 0.0197(14) 0.0020(10) 0.0035(11) 0.0003(11)
N9 0.0176(12) 0.0217(13) 0.0152(13) 0.0033(10) 0.0030(10) -0.0036(10)
N10 0.0351(16) 0.0262(15) 0.0136(14) 0.0077(12) 0.0036(12) 0.0002(11)
N11 0.0165(12) 0.0175(13) 0.0160(13) 0.0008(10) 0.0028(10) -0.0014(10)
N12 0.0192(13) 0.0155(13) 0.0337(17) 0.0026(10) 0.0018(12) 0.0009(11)
N13 0.0210(13) 0.0189(13) 0.0153(13) 0.0071(10) 0.0014(10) 0.0009(10)
N14 0.0247(14) 0.0186(13) 0.0160(14) 0.0054(11) 0.0001(11) 0.0017(10)
N15 0.0150(12) 0.0252(14) 0.0172(14) 0.0023(10) 0.0000(10) 0.0011(11)
N16 0.0165(12) 0.0266(14) 0.0175(14) -0.0012(11) -0.0006(10) 0.0035(11)
N17 0.0197(13) 0.0296(15) 0.0152(14) 0.0039(11) 0.0018(11) 0.0028(11)
N18 0.0241(16) 0.050(2) 0.051(2) -0.0015(15) 0.0165(15) 0.0088(17)
C1 0.0205(15) 0.0213(16) 0.0187(16) 0.0004(12) 0.0035(12) -0.0001(13)
C2 0.0226(17) 0.0244(18) 0.042(2) -0.0051(14) 0.0112(15) -0.0033(15)
C3 0.0304(19) 0.0185(17) 0.044(2) -0.0019(14) 0.0085(16) 0.0020(15)
C4 0.0234(18) 0.0271(19) 0.054(3) 0.0040(15) -0.0022(17) 0.0068(17)
C5 0.032(2) 0.076(3) 0.064(3) 0.021(2) 0.015(2) 0.006(3)
C6 0.049(3) 0.048(3) 0.052(3) 0.010(2) -0.011(2) 0.006(2)
C7 0.0223(16) 0.0292(18) 0.0212(17) -0.0045(14) -0.0008(13) -0.0068(14)
C8 0.0301(18) 0.036(2) 0.028(2) 0.0007(15) 0.0074(15) -0.0166(16)
C9 0.039(2) 0.054(3) 0.027(2) 0.0023(19) 0.0035(17) -0.0171(19)
C10 0.079(3) 0.053(3) 0.023(2) 0.009(2) -0.013(2) 0.0011(19)
C11 0.136(6) 0.076(4) 0.039(3) -0.038(4) -0.030(3) 0.016(3)
C12 0.060(3) 0.098(4) 0.030(2) 0.013(3) -0.016(2) -0.004(3)
C13 0.0193(15) 0.0146(15) 0.0290(18) 0.0008(12) 0.0047(13) -0.0003(13)
C14 0.0198(16) 0.034(2) 0.0272(19) -0.0017(14) -0.0029(14) -0.0002(15)
C15 0.0166(16) 0.034(2) 0.038(2) 0.0001(14) -0.0004(14) 0.0087(16)
C16 0.0325(19) 0.0268(18) 0.037(2) 0.0025(15) 0.0160(16) 0.0093(16)
C17 0.030(2) 0.046(2) 0.055(3) -0.0037(18) 0.0143(19) 0.018(2)
C18 0.096(4) 0.032(2) 0.078(4) 0.004(2) 0.061(3) 0.005(2)
C19 0.0184(15) 0.0143(14) 0.0204(16) 0.0025(11) 0.0041(12) 0.0009(12)
C20 0.0172(15) 0.0292(18) 0.0194(16) 0.0010(13) -0.0027(12) -0.0006(14)
C21 0.0178(15) 0.0271(17) 0.0249(18) 0.0016(13) -0.0020(13) 0.0008(14)
C22 0.0234(16) 0.0260(17) 0.0215(17) 0.0006(13) 0.0081(13) 0.0018(13)
C23 0.043(2) 0.031(2) 0.040(2) 0.0017(17) 0.0232(19) 0.0013(17)
C24 0.0270(18) 0.037(2) 0.033(2) -0.0059(15) 0.0127(15) 0.0006(16)
C25 0.0191(15) 0.0222(16) 0.0159(16) -0.0007(12) 0.0015(12) -0.0028(12)
C26 0.0338(19) 0.0305(19) 0.0169(17) 0.0110(15) 0.0046(14) -0.0062(14)
C27 0.046(2) 0.037(2) 0.0161(17) 0.0146(17) 0.0068(16) -0.0039(15)
C28 0.047(2) 0.0304(19) 0.0143(17) 0.0143(16) 0.0014(15) 0.0021(14)
C29 0.060(3) 0.040(2) 0.025(2) -0.007(2) -0.0024(19) 0.0100(17)
C30 0.037(2) 0.048(2) 0.028(2) 0.0155(18) -0.0014(16) 0.0055(18)
C31 0.0201(15) 0.0177(15) 0.0207(16) 0.0022(12) 0.0051(12) 0.0019(12)
C32 0.0214(16) 0.0211(17) 0.033(2) -0.0020(13) 0.0026(14) -0.0051(14)
C33 0.0263(18) 0.0161(16) 0.048(2) -0.0014(13) 0.0052(16) -0.0001(15)
C34 0.0217(17) 0.0202(17) 0.046(2) 0.0041(13) 0.0027(15) 0.0056(15)
C35 0.037(2) 0.037(2) 0.041(2) 0.0081(17) -0.0040(18) 0.0002(18)
C36 0.033(2) 0.059(3) 0.046(3) 0.022(2) 0.0123(19) 0.010(2)
C37 0.040(2) 0.0243(18) 0.032(2) -0.0024(15) 0.0102(17) 0.0001(15)
C38 0.055(5) 0.070(6) 0.035(3) -0.019(4) 0.014(3) -0.014(5)
C39 0.057(3) 0.063(3) 0.045(3) -0.008(2) 0.001(2) 0.018(2)
C40 0.0321(19) 0.0294(19) 0.034(2) -0.0037(15) 0.0099(16) -0.0060(16)
C41 0.0185(15) 0.0178(15) 0.0159(15) 0.0018(12) 0.0048(12) 0.0009(12)
C42 0.0286(17) 0.0252(17) 0.0210(17) 0.0114(14) -0.0020(14) 0.0030(14)
C43 0.037(2) 0.0185(17) 0.0280(19) 0.0077(14) -0.0012(15) 0.0006(14)
C44 0.0303(18) 0.0225(17) 0.0193(17) -0.0022(14) -0.0034(14) 0.0014(13)
C45 0.0228(19) 0.073(3) 0.045(3) -0.005(2) 0.0012(17) 0.010(2)
C46 0.049(2) 0.032(2) 0.027(2) -0.0077(17) 0.0018(17) -0.0085(16)
C47 0.0205(15) 0.0162(15) 0.0204(16) 0.0000(12) -0.0014(13) 0.0016(12)
C48 0.0159(15) 0.0315(18) 0.0230(17) 0.0030(13) 0.0002(13) 0.0023(14)
C49 0.0171(15) 0.0350(19) 0.0194(17) 0.0002(13) -0.0025(13) 0.0055(14)
C50 0.0182(15) 0.0344(19) 0.0156(16) -0.0060(13) 0.0033(12) 0.0034(14)
C51 0.0284(18) 0.047(2) 0.026(2) -0.0002(17) 0.0058(15) 0.0125(17)
C52 0.033(2) 0.039(2) 0.030(2) -0.0061(16) 0.0112(16) -0.0029(16)
C53 0.0240(17) 0.0299(19) 0.029(2) 0.0029(14) 0.0018(14) 0.0115(15)
C54 0.030(2) 0.058(3) 0.029(2) 0.0070(18) 0.0091(16) -0.0078(18)
C55 0.033(2) 0.084(4) 0.044(3) 0.002(2) 0.022(2) -0.003(2)
C56 0.041(2) 0.079(4) 0.106(5) -0.026(3) 0.037(3) -0.005(4)
C57 0.053(4) 0.124(6) 0.087(6) -0.043(4) 0.008(4) -0.021(5)
C58 0.064(5) 0.139(7) 0.109(6) -0.046(4) 0.030(4) 0.032(5)
C59 0.076(3) 0.027(2) 0.026(2) 0.012(2) -0.005(2) 0.0003(16)
C60 0.035(3) 0.138(6) 0.101(5) 0.014(3) 0.022(3) 0.066(5)
B1 0.0166(16) 0.0196(18) 0.0246(19) -0.0012(14) 0.0032(14) -0.0044(15)
B2 0.0152(16) 0.0181(17) 0.0175(18) 0.0041(13) 0.0005(13) -0.0012(14)
B3 0.0180(16) 0.0248(19) 0.0163(18) 0.0054(14) 0.0000(14) 0.0011(14)
C58A 0.064(5) 0.139(7) 0.109(6) -0.046(4) 0.030(4) 0.032(5)
C56A 0.041(2) 0.079(4) 0.106(5) -0.026(3) 0.037(3) -0.005(4)
C57A 0.053(4) 0.124(6) 0.087(6) -0.043(4) 0.008(4) -0.021(5)
C38A 0.055(5) 0.070(6) 0.035(3) -0.019(4) 0.014(3) -0.014(5)
O1S 0.042(3) 0.074(4) 0.023(3) -0.001(3) 0.002(2) 0.000(3)
C2S 0.053(5) 0.074(5) 0.040(4) -0.020(5) 0.016(4) -0.040(4)
C1S 0.060(6) 0.042(5) 0.076(6) 0.013(4) -0.011(5) -0.006(4)
C3S 0.063(6) 0.122(7) 0.035(5) -0.034(6) -0.025(5) 0.017(5)
C4S 0.065(7) 0.123(8) 0.072(8) -0.022(7) -0.015(6) 0.054(7)

loop_
_atom_type_symbol
_atom_type_description
_atom_type_scat_dispersion_real
_atom_type_scat_dispersion_imag
_atom_type_scat_source
Na Na 0.0362 0.0249 'International Tables Vol C Tables 4.2.6.8 and 6.1.1.4'
S S 0.1246 0.1234 'International Tables Vol C Tables 4.2.6.8 and 6.1.1.4'
O O 0.0106 0.0060 'International Tables Vol C Tables 4.2.6.8 and 6.1.1.4'
N N 0.0061 0.0033 'International Tables Vol C Tables 4.2.6.8 and 6.1.1.4'
C C 0.0033 0.0016 'International Tables Vol C Tables 4.2.6.8 and 6.1.1.4'
B B 0.0013 0.0007 'International Tables Vol C Tables 4.2.6.8 and 6.1.1.4'
H H 0.0000 0.0000 'International Tables Vol C Tables 4.2.6.8 and 6.1.1.4'

loop_
_geom_angle_atom_site_label_1
_geom_angle_atom_site_label_2
_geom_angle_atom_site_label_3
_geom_angle_site_symmetry_1
_geom_angle_site_symmetry_3
_geom_angle
O2 Na1 O4 . . 83.38(10)
O2 Na1 O1 . . 110.42(11)
O4 Na1 O1 . . 80.69(8)
O2 Na1 S1 . . 128.15(10)
O4 Na1 S1 . . 89.31(7)
O1 Na1 S1 . . 118.87(7)
O2 Na1 S2 . . 84.88(8)
O4 Na1 S2 . . 163.52(8)
O1 Na1 S2 . . 92.66(7)
S1 Na1 S2 . . 107.05(5)
O2 Na1 Na2 . . 100.02(9)
O4 Na1 Na2 . . 40.04(6)
O1 Na1 Na2 . . 40.69(6)
S1 Na1 Na2 . . 106.56(4)
S2 Na1 Na2 . . 132.05(5)
O2 Na1 H1A . . 154.7(9)
O4 Na1 H1A . . 120.6(9)
O1 Na1 H1A . . 69.5(8)
S1 Na1 H1A . . 64.9(8)
S2 Na1 H1A . . 69.9(9)
Na2 Na1 H1A . . 95.2(8)
O3 Na2 O4 . . 117.44(11)
O3 Na2 O1 . . 85.13(10)
O4 Na2 O1 . . 80.67(9)
O3 Na2 S5 . . 116.26(9)
O4 Na2 S5 . . 123.00(7)
O1 Na2 S5 . . 86.17(7)
O3 Na2 S4 . . 88.39(8)
O4 Na2 S4 . . 94.20(7)
O1 Na2 S4 . . 168.70(8)
S5 Na2 S4 . . 105.01(5)
O3 Na2 Na1 . . 103.07(8)
O4 Na2 Na1 . . 40.20(6)
O1 Na2 Na1 . . 40.51(6)
S5 Na2 Na1 . . 109.57(5)
S4 Na2 Na1 . . 133.22(5)
O3 Na2 H2A . . 157.7(8)
O4 Na2 H2A . . 71.7(8)
O1 Na2 H2A . . 117.0(8)
S5 Na2 H2A . . 65.9(8)
S4 Na2 H2A . . 70.2(8)
Na1 Na2 H2A . . 96.3(8)
O6 Na3 O5 . . 84.17(10)
O6 Na3 O5 . 5_566 119.84(13)
O5 Na3 O5 . 5_566 82.91(9)
O6 Na3 S7 . . 119.05(12)
O5 Na3 S7 . . 85.65(7)
O5 Na3 S7 5_566 . 118.12(8)
O6 Na3 S8 . . 88.49(9)
O5 Na3 S8 . . 167.84(8)
O5 Na3 S8 5_566 . 92.42(7)
S7 Na3 S8 . . 106.42(5)
O6 Na3 Na3 . 5_566 105.46(10)
O5 Na3 Na3 . 5_566 41.75(6)
O5 Na3 Na3 5_566 5_566 41.15(6)
S7 Na3 Na3 . 5_566 105.42(6)
S8 Na3 Na3 . 5_566 132.58(6)
O6 Na3 H3A . . 158.9(8)
O5 Na3 H3A . . 117.0(9)
O5 Na3 H3A 5_566 . 66.5(8)
S7 Na3 H3A . . 65.8(8)
S8 Na3 H3A . . 70.7(8)
Na3 Na3 H3A 5_566 . 91.9(8)
C1 S1 Na1 . . 91.59(11)
C13 S2 Na1 . . 106.66(11)
C19 S4 Na2 . . 107.25(11)
C31 S5 Na2 . . 98.09(11)
C41 S7 Na3 . . 95.31(11)
C47 S8 Na3 . . 108.86(11)
C37 O1 Na1 . . 113.4(2)
C37 O1 Na2 . . 123.6(2)
Na1 O1 Na2 . . 98.79(9)
C37 O1 H1H . . 104(3)
Na1 O1 H1H . . 109(3)
Na2 O1 H1H . . 108(3)
C38 O2 Na1 . . 127.2(5)
C38A O2 Na1 . . 132.2(7)
C38 O2 H2H . . 101(3)
C38A O2 H2H . . 115(3)
Na1 O2 H2H . . 112(3)
C39 O3 Na2 . . 127.2(3)
C39 O3 H3H . . 112(3)
Na2 O3 H3H . . 120(3)
C40 O4 Na2 . . 115.4(2)
C40 O4 Na1 . . 123.1(2)
Na2 O4 Na1 . . 99.77(9)
C40 O4 H4H . . 106(2)
Na2 O4 H4H . . 104(2)
Na1 O4 H4H . . 107(2)
C59 O5 Na3 . . 123.6(2)
C59 O5 Na3 . 5_566 115.1(2)
Na3 O5 Na3 . 5_566 97.09(9)
C59 O5 H5H . . 113(3)
Na3 O5 H5H . . 102(3)
Na3 O5 H5H 5_566 . 102(3)
C60 O6 Na3 . . 130.3(3)
C60 O6 H6H . . 114(4)
Na3 O6 H6H . . 115(4)
C1 N1 C2 . . 108.2(3)
C1 N1 B1 . . 124.7(3)
C2 N1 B1 . . 126.4(3)
C1 N2 C3 . . 109.1(3)
C1 N2 C4 . . 125.1(3)
C3 N2 C4 . . 125.7(3)
C7 N3 C8 . . 108.2(3)
C7 N3 B1 . . 124.9(3)
C8 N3 B1 . . 126.9(3)
C7 N4 C9 . . 109.1(3)
C7 N4 C10 . . 124.9(3)
C9 N4 C10 . . 126.0(3)
C13 N5 C14 . . 109.3(3)
C13 N5 B1 . . 124.7(3)
C14 N5 B1 . . 125.4(3)
C13 N6 C15 . . 109.9(3)
C13 N6 C16 . . 125.0(3)
C15 N6 C16 . . 124.8(3)
C19 N7 C20 . . 108.4(3)
C19 N7 B2 . . 124.5(3)
C20 N7 B2 . . 126.6(3)
C19 N8 C21 . . 109.9(3)
C19 N8 C22 . . 124.8(3)
C21 N8 C22 . . 125.1(3)
C25 N9 C26 . . 108.0(3)
C25 N9 B2 . . 125.1(3)
C26 N9 B2 . . 126.6(3)
C25 N10 C27 . . 108.9(3)
C25 N10 C28 . . 125.9(3)
C27 N10 C28 . . 125.2(3)
C31 N11 C32 . . 108.2(3)
C31 N11 B2 . . 125.7(3)
C32 N11 B2 . . 126.0(3)
C31 N12 C33 . . 109.1(3)
C31 N12 C34 . . 125.2(3)
C33 N12 C34 . . 125.7(3)
C41 N13 C42 . . 108.0(3)
C41 N13 B3 . . 125.9(3)
C42 N13 B3 . . 125.9(3)
C41 N14 C43 . . 109.5(3)
C41 N14 C44 . . 124.9(3)
C43 N14 C44 . . 125.6(3)
C47 N15 C48 . . 108.3(3)
C47 N15 B3 . . 124.1(3)
C48 N15 B3 . . 127.0(3)
C47 N16 C49 . . 109.4(3)
C47 N16 C50 . . 125.4(3)
C49 N16 C50 . . 124.9(3)
C53 N17 C54 . . 108.6(3)
C53 N17 B3 . . 125.7(3)
C54 N17 B3 . . 125.6(3)
C53 N18 C55 . . 108.5(3)
C53 N18 C56 . . 125.1(9)
C55 N18 C56 . . 125.7(9)
C53 N18 C56A . . 120.7(13)
C55 N18 C56A . . 129.9(13)
N1 C1 N2 . . 107.2(3)
N1 C1 S1 . . 126.7(2)
N2 C1 S1 . . 126.1(2)
C3 C2 N1 . . 108.5(3)
C3 C2 H2 . . 125.8
N1 C2 H2 . . 125.8
C2 C3 N2 . . 107.0(3)
C2 C3 H3 . . 126.5
N2 C3 H3 . . 126.5
N2 C4 C6 . . 111.0(3)
N2 C4 C5 . . 110.2(3)
C6 C4 C5 . . 112.3(4)
N2 C4 H4 . . 107.7
C6 C4 H4 . . 107.7
C5 C4 H4 . . 107.7
C4 C5 H5A . . 109.5
C4 C5 H5B . . 109.5
H5A C5 H5B . . 109.5
C4 C5 H5C . . 109.5
H5A C5 H5C . . 109.5
H5B C5 H5C . . 109.5
C4 C6 H6A . . 109.5
C4 C6 H6B . . 109.5
H6A C6 H6B . . 109.5
C4 C6 H6C . . 109.5
H6A C6 H6C . . 109.5
H6B C6 H6C . . 109.5
N3 C7 N4 . . 107.7(3)
N3 C7 S3 . . 128.2(3)
N4 C7 S3 . . 124.1(3)
C9 C8 N3 . . 108.5(3)
C9 C8 H8 . . 125.7
N3 C8 H8 . . 125.7
C8 C9 N4 . . 106.5(3)
C8 C9 H9 . . 126.7
N4 C9 H9 . . 126.7
N4 C10 C11 . . 108.8(4)
N4 C10 C12 . . 110.6(4)
C11 C10 C12 . . 113.6(4)
N4 C10 H10 . . 107.9
C11 C10 H10 . . 107.9
C12 C10 H10 . . 107.9
C10 C11 H11A . . 109.5
C10 C11 H11B . . 109.5
H11A C11 H11B . . 109.5
C10 C11 H11C . . 109.5
H11A C11 H11C . . 109.5
H11B C11 H11C . . 109.5
C10 C12 H12A . . 109.5
C10 C12 H12B . . 109.5
H12A C12 H12B . . 109.5
C10 C12 H12C . . 109.5
H12A C12 H12C . . 109.5
H12B C12 H12C . . 109.5
N5 C13 N6 . . 106.4(3)
N5 C13 S2 . . 127.5(2)
N6 C13 S2 . . 126.1(3)
C15 C14 N5 . . 107.4(3)
C15 C14 H14 . . 126.3
N5 C14 H14 . . 126.3
C14 C15 N6 . . 107.0(3)
C14 C15 H15 . . 126.5
N6 C15 H15 . . 126.5
N6 C16 C18 . . 109.3(3)
N6 C16 C17 . . 111.1(3)
C18 C16 C17 . . 111.2(4)
N6 C16 H16 . . 108.4
C18 C16 H16 . . 108.4
C17 C16 H16 . . 108.4
C16 C17 H17A . . 109.5
C16 C17 H17B . . 109.5
H17A C17 H17B . . 109.5
C16 C17 H17C . . 109.5
H17A C17 H17C . . 109.5
H17B C17 H17C . . 109.5
C16 C18 H18A . . 109.5
C16 C18 H18B . . 109.5
H18A C18 H18B . . 109.5
C16 C18 H18C . . 109.5
H18A C18 H18C . . 109.5
H18B C18 H18C . . 109.5
N8 C19 N7 . . 106.7(3)
N8 C19 S4 . . 126.4(2)
N7 C19 S4 . . 126.9(2)
C21 C20 N7 . . 108.6(3)
C21 C20 H20 . . 125.7
N7 C20 H20 . . 125.7
C20 C21 N8 . . 106.4(3)
C20 C21 H21 . . 126.8
N8 C21 H21 . . 126.8
N8 C22 C23 . . 109.9(3)
N8 C22 C24 . . 110.6(3)
C23 C22 C24 . . 111.5(3)
N8 C22 H22 . . 108.3
C23 C22 H22 . . 108.3
C24 C22 H22 . . 108.3
C22 C23 H23A . . 109.5
C22 C23 H23B . . 109.5
H23A C23 H23B . . 109.5
C22 C23 H23C . . 109.5
H23A C23 H23C . . 109.5
H23B C23 H23C . . 109.5
C22 C24 H24A . . 109.5
C22 C24 H24B . . 109.5
H24A C24 H24B . . 109.5
C22 C24 H24C . . 109.5
H24A C24 H24C . . 109.5
H24B C24 H24C . . 109.5
N9 C25 N10 . . 107.3(3)
N9 C25 S6 . . 127.6(2)
N10 C25 S6 . . 125.0(2)
C27 C26 N9 . . 108.7(3)
C27 C26 H26 . . 125.7
N9 C26 H26 . . 125.7
C26 C27 N10 . . 107.1(3)
C26 C27 H27 . . 126.5
N10 C27 H27 . . 126.5
N10 C28 C30 . . 110.1(3)
N10 C28 C29 . . 110.2(3)
C30 C28 C29 . . 112.1(3)
N10 C28 H28 . . 108.1
C30 C28 H28 . . 108.1
C29 C28 H28 . . 108.1
C28 C29 H29A . . 109.5
C28 C29 H29B . . 109.5
H29A C29 H29B . . 109.5
C28 C29 H29C . . 109.5
H29A C29 H29C . . 109.5
H29B C29 H29C . . 109.5
C28 C30 H30A . . 109.5
C28 C30 H30B . . 109.5
H30A C30 H30B . . 109.5
C28 C30 H30C . . 109.5
H30A C30 H30C . . 109.5
H30B C30 H30C . . 109.5
N11 C31 N12 . . 107.2(3)
N11 C31 S5 . . 127.6(2)
N12 C31 S5 . . 125.2(2)
C33 C32 N11 . . 108.5(3)
C33 C32 H32 . . 125.7
N11 C32 H32 . . 125.7
C32 C33 N12 . . 107.0(3)
C32 C33 H33 . . 126.5
N12 C33 H33 . . 126.5
N12 C34 C35 . . 110.7(3)
N12 C34 C36 . . 110.1(3)
C35 C34 C36 . . 112.2(3)
N12 C34 H34 . . 107.9
C35 C34 H34 . . 107.9
C36 C34 H34 . . 107.9
C34 C35 H35A . . 109.5
C34 C35 H35B . . 109.5
H35A C35 H35B . . 109.5
C34 C35 H35C . . 109.5
H35A C35 H35C . . 109.5
H35B C35 H35C . . 109.5
C34 C36 H36A . . 109.5
C34 C36 H36B . . 109.5
H36A C36 H36B . . 109.5
C34 C36 H36C . . 109.5
H36A C36 H36C . . 109.5
H36B C36 H36C . . 109.5
O1 C37 H37A . . 109.5
O1 C37 H37B . . 109.5
H37A C37 H37B . . 109.5
O1 C37 H37C . . 109.5
H37A C37 H37C . . 109.5
H37B C37 H37C . . 109.5
O2 C38 H38A . . 109.5
O2 C38 H38B . . 109.5
O2 C38 H38C . . 109.5
O3 C39 H39A . . 109.5
O3 C39 H39B . . 109.5
H39A C39 H39B . . 109.5
O3 C39 H39C . . 109.5
H39A C39 H39C . . 109.5
H39B C39 H39C . . 109.5
O4 C40 H40A . . 109.5
O4 C40 H40B . . 109.5
H40A C40 H40B . . 109.5
O4 C40 H40C . . 109.5
H40A C40 H40C . . 109.5
H40B C40 H40C . . 109.5
N13 C41 N14 . . 107.3(3)
N13 C41 S7 . . 127.1(2)
N14 C41 S7 . . 125.6(2)
C43 C42 N13 . . 108.6(3)
C43 C42 H42 . . 125.7
N13 C42 H42 . . 125.7
C42 C43 N14 . . 106.6(3)
C42 C43 H43 . . 126.7
N14 C43 H43 . . 126.7
N14 C44 C45 . . 110.4(3)
N14 C44 C46 . . 109.9(3)
C45 C44 C46 . . 112.0(3)
N14 C44 H44 . . 108.1
C45 C44 H44 . . 108.1
C46 C44 H44 . . 108.1
C44 C45 H45A . . 109.5
C44 C45 H45B . . 109.5
H45A C45 H45B . . 109.5
C44 C45 H45C . . 109.5
H45A C45 H45C . . 109.5
H45B C45 H45C . . 109.5
C44 C46 H46A . . 109.5
C44 C46 H46B . . 109.5
H46A C46 H46B . . 109.5
C44 C46 H46C . . 109.5
H46A C46 H46C . . 109.5
H46B C46 H46C . . 109.5
N16 C47 N15 . . 107.2(3)
N16 C47 S8 . . 125.5(2)
N15 C47 S8 . . 127.3(2)
C49 C48 N15 . . 108.6(3)
C49 C48 H48 . . 125.7
N15 C48 H48 . . 125.7
C48 C49 N16 . . 106.6(3)
C48 C49 H49 . . 126.7
N16 C49 H49 . . 126.7
N16 C50 C52 . . 110.4(3)
N16 C50 C51 . . 111.3(3)
C52 C50 C51 . . 110.9(3)
N16 C50 H50 . . 108.0
C52 C50 H50 . . 108.0
C51 C50 H50 . . 108.0
C50 C51 H51A . . 109.5
C50 C51 H51B . . 109.5
H51A C51 H51B . . 109.5
C50 C51 H51C . . 109.5
H51A C51 H51C . . 109.5
H51B C51 H51C . . 109.5
C50 C52 H52A . . 109.5
C50 C52 H52B . . 109.5
H52A C52 H52B . . 109.5
C50 C52 H52C . . 109.5
H52A C52 H52C . . 109.5
H52B C52 H52C . . 109.5
N17 C53 N18 . . 107.1(3)
N17 C53 S9 . . 127.6(3)
N18 C53 S9 . . 125.3(3)
C55 C54 N17 . . 107.3(4)
C55 C54 H54 . . 126.3
N17 C54 H54 . . 126.3
C54 C55 N18 . . 108.4(4)
C54 C55 H55 . . 125.8
N18 C55 H55 . . 125.8
N18 C56 C57 . . 107.2(14)
N18 C56 C58 . . 108.4(18)
C57 C56 C58 . . 106.8(11)
N18 C56 H56 . . 111.4
C57 C56 H56 . . 111.4
C58 C56 H56 . . 111.4
O5 C59 H59A . . 109.5
O5 C59 H59B . . 109.5
H59A C59 H59B . . 109.5
O5 C59 H59C . . 109.5
H59A C59 H59C . . 109.5
H59B C59 H59C . . 109.5
O6 C60 H60A . . 109.5
O6 C60 H60B . . 109.5
H60A C60 H60B . . 109.5
O6 C60 H60C . . 109.5
H60A C60 H60C . . 109.5
H60B C60 H60C . . 109.5
N1 B1 N3 . . 110.5(3)
N1 B1 N5 . . 109.3(3)
N3 B1 N5 . . 108.4(3)
N1 B1 H1A . . 111(2)
N3 B1 H1A . . 110(2)
N5 B1 H1A . . 108.3(19)
N7 B2 N11 . . 109.4(3)
N7 B2 N9 . . 110.0(2)
N11 B2 N9 . . 108.6(2)
N7 B2 H2A . . 110.5(19)
N11 B2 H2A . . 110.3(19)
N9 B2 H2A . . 108(2)
N13 B3 N17 . . 109.4(3)
N13 B3 N15 . . 109.1(3)
N17 B3 N15 . . 108.9(3)
N13 B3 H3A . . 111.1(19)
N17 B3 H3A . . 109.7(19)
N15 B3 H3A . . 108.6(19)
C56A C58A H58D . . 109.5
C56A C58A H58E . . 109.5
H58D C58A H58E . . 109.5
C56A C58A H58F . . 109.5
H58D C58A H58F . . 109.5
H58E C58A H58F . . 109.5
N18 C56A C57A . . 116(3)
N18 C56A C58A . . 111(2)
C57A C56A C58A . . 111(2)
N18 C56A H56A . . 106.2
C57A C56A H56A . . 106.2
C58A C56A H56A . . 106.2
C56A C57A H57D . . 109.5
C56A C57A H57E . . 109.5
H57D C57A H57E . . 109.5
C56A C57A H57F . . 109.5
H57D C57A H57F . . 109.5
H57E C57A H57F . . 109.5
O2 C38A H38D . . 109.5
O2 C38A H38E . . 109.5
H38D C38A H38E . . 109.5
O2 C38A H38F . . 109.5
H38D C38A H38F . . 109.5
H38E C38A H38F . . 109.5
C2S O1S C3S . . 111.6(8)
O1S C2S C1S . . 109.3(7)
O1S C2S H2S1 . . 109.8
C1S C2S H2S1 . . 109.8
O1S C2S H2S2 . . 109.8
C1S C2S H2S2 . . 109.8
H2S1 C2S H2S2 . . 108.3
O1S C3S C4S . . 112.4(9)
O1S C3S H3S1 . . 109.1
C4S C3S H3S1 . . 109.1
O1S C3S H3S2 . . 109.1
C4S C3S H3S2 . . 109.1
H3S1 C3S H3S2 . . 107.9
O2S C5S H5S1 . . 109.5
O2S C5S H5S2 . . 109.5
H5S1 C5S H5S2 . . 109.5
O2S C5S H5S3 . . 109.5
H5S1 C5S H5S3 . . 109.5
H5S2 C5S H5S3 . . 109.5
C5S O2S H2S . . 109.5

loop_
_geom_bond_atom_site_label_1
_geom_bond_atom_site_label_2
_geom_bond_site_symmetry_2
_geom_bond_distance
Na1 O2 . 2.319(3)
Na1 O4 . 2.430(3)
Na1 O1 . 2.439(3)
Na1 S1 . 2.9180(15)
Na1 S2 . 2.9827(15)
Na1 Na2 . 3.7101(18)
Na1 H1A . 2.41(4)
Na2 O3 . 2.298(3)
Na2 O4 . 2.422(3)
Na2 O1 . 2.448(3)
Na2 S5 . 2.8706(16)
Na2 S4 . 2.9344(15)
Na2 H2A . 2.40(4)
Na3 O6 . 2.302(3)
Na3 O5 . 2.415(3)
Na3 O5 5_566 2.444(3)
Na3 S7 . 2.8656(16)
Na3 S8 . 2.8935(15)
Na3 Na3 5_566 3.641(3)
Na3 H3A . 2.43(4)
S1 C1 . 1.705(3)
S2 C13 . 1.696(3)
S3 C7 . 1.709(3)
S4 C19 . 1.707(3)
S5 C31 . 1.698(3)
S6 C25 . 1.706(3)
S7 C41 . 1.701(3)
S8 C47 . 1.706(3)
S9 C53 . 1.701(4)
O1 C37 . 1.429(4)
O1 H1H . 0.873(10)
O2 C38 . 1.350(9)
O2 C38A . 1.352(15)
O2 H2H . 0.879(10)
O3 C39 . 1.414(5)
O3 H3H . 0.879(10)
O4 C40 . 1.419(4)
O4 H4H . 0.877(10)
O5 C59 . 1.426(5)
O5 Na3 5_566 2.444(3)
O5 H5H . 0.879(10)
O6 C60 . 1.390(6)
O6 H6H . 0.878(10)
N1 C1 . 1.355(4)
N1 C2 . 1.389(4)
N1 B1 . 1.543(4)
N2 C1 . 1.359(4)
N2 C3 . 1.385(4)
N2 C4 . 1.471(4)
N3 C7 . 1.341(4)
N3 C8 . 1.386(4)
N3 B1 . 1.545(5)
N4 C7 . 1.356(4)
N4 C9 . 1.383(5)
N4 C10 . 1.473(5)
N5 C13 . 1.346(4)
N5 C14 . 1.395(4)
N5 B1 . 1.560(4)
N6 C13 . 1.360(4)
N6 C15 . 1.379(5)
N6 C16 . 1.469(4)
N7 C19 . 1.353(4)
N7 C20 . 1.382(4)
N7 B2 . 1.546(4)
N8 C19 . 1.352(4)
N8 C21 . 1.381(4)
N8 C22 . 1.486(4)
N9 C25 . 1.353(4)
N9 C26 . 1.388(4)
N9 B2 . 1.562(4)
N10 C25 . 1.360(4)
N10 C27 . 1.386(4)
N10 C28 . 1.475(4)
N11 C31 . 1.356(4)
N11 C32 . 1.390(4)
N11 B2 . 1.546(4)
N12 C31 . 1.360(4)
N12 C33 . 1.388(4)
N12 C34 . 1.465(4)
N13 C41 . 1.358(4)
N13 C42 . 1.393(4)
N13 B3 . 1.531(5)
N14 C41 . 1.359(4)
N14 C43 . 1.388(4)
N14 C44 . 1.466(4)
N15 C47 . 1.354(4)
N15 C48 . 1.383(4)
N15 B3 . 1.559(4)
N16 C47 . 1.354(4)
N16 C49 . 1.388(4)
N16 C50 . 1.476(4)
N17 C53 . 1.359(5)
N17 C54 . 1.391(5)
N17 B3 . 1.556(4)
N18 C53 . 1.360(5)
N18 C55 . 1.380(6)
N18 C56 . 1.46(3)
N18 C56A . 1.51(5)
C2 C3 . 1.338(5)
C2 H2 . 0.9500
C3 H3 . 0.9500
C4 C6 . 1.505(6)
C4 C5 . 1.516(6)
C4 H4 . 1.0000
C5 H5A . 0.9800
C5 H5B . 0.9800
C5 H5C . 0.9800
C6 H6A . 0.9800
C6 H6B . 0.9800
C6 H6C . 0.9800
C8 C9 . 1.342(6)
C8 H8 . 0.9500
C9 H9 . 0.9500
C10 C11 . 1.512(8)
C10 C12 . 1.526(7)
C10 H10 . 1.0000
C11 H11A . 0.9800
C11 H11B . 0.9800
C11 H11C . 0.9800
C12 H12A . 0.9800
C12 H12B . 0.9800
C12 H12C . 0.9800
C14 C15 . 1.346(5)
C14 H14 . 0.9500
C15 H15 . 0.9500
C16 C18 . 1.511(6)
C16 C17 . 1.513(5)
C16 H16 . 1.0000
C17 H17A . 0.9800
C17 H17B . 0.9800
C17 H17C . 0.9800
C18 H18A . 0.9800
C18 H18B . 0.9800
C18 H18C . 0.9800
C20 C21 . 1.342(5)
C20 H20 . 0.9500
C21 H21 . 0.9500
C22 C23 . 1.518(5)
C22 C24 . 1.520(5)
C22 H22 . 1.0000
C23 H23A . 0.9800
C23 H23B . 0.9800
C23 H23C . 0.9800
C24 H24A . 0.9800
C24 H24B . 0.9800
C24 H24C . 0.9800
C26 C27 . 1.335(5)
C26 H26 . 0.9500
C27 H27 . 0.9500
C28 C30 . 1.511(5)
C28 C29 . 1.514(6)
C28 H28 . 1.0000
C29 H29A . 0.9800
C29 H29B . 0.9800
C29 H29C . 0.9800
C30 H30A . 0.9800
C30 H30B . 0.9800
C30 H30C . 0.9800
C32 C33 . 1.338(5)
C32 H32 . 0.9500
C33 H33 . 0.9500
C34 C35 . 1.514(5)
C34 C36 . 1.520(6)
C34 H34 . 1.0000
C35 H35A . 0.9800
C35 H35B . 0.9800
C35 H35C . 0.9800
C36 H36A . 0.9800
C36 H36B . 0.9800
C36 H36C . 0.9800
C37 H37A . 0.9800
C37 H37B . 0.9800
C37 H37C . 0.9800
C38 H38A . 0.9800
C38 H38B . 0.9800
C38 H38C . 0.9800
C39 H39A . 0.9800
C39 H39B . 0.9800
C39 H39C . 0.9800
C40 H40A . 0.9800
C40 H40B . 0.9800
C40 H40C . 0.9800
C42 C43 . 1.347(5)
C42 H42 . 0.9500
C43 H43 . 0.9500
C44 C45 . 1.507(5)
C44 C46 . 1.516(5)
C44 H44 . 1.0000
C45 H45A . 0.9800
C45 H45B . 0.9800
C45 H45C . 0.9800
C46 H46A . 0.9800
C46 H46B . 0.9800
C46 H46C . 0.9800
C48 C49 . 1.343(5)
C48 H48 . 0.9500
C49 H49 . 0.9500
C50 C52 . 1.516(5)
C50 C51 . 1.520(5)
C50 H50 . 1.0000
C51 H51A . 0.9800
C51 H51B . 0.9800
C51 H51C . 0.9800
C52 H52A . 0.9800
C52 H52B . 0.9800
C52 H52C . 0.9800
C54 C55 . 1.339(6)
C54 H54 . 0.9500
C55 H55 . 0.9500
C56 C57 . 1.514(9)
C56 C58 . 1.530(10)
C56 H56 . 1.0000
C57 H57A . 0.9800
C57 H57B . 0.9800
C57 H57C . 0.9800
C58 H58A . 0.9800
C58 H58B . 0.9800
C58 H58C . 0.9800
C59 H59A . 0.9800
C59 H59B . 0.9800
C59 H59C . 0.9800
C60 H60A . 0.9800
C60 H60B . 0.9800
C60 H60C . 0.9800
B1 H1A . 1.06(4)
B2 H2A . 1.03(4)
B3 H3A . 1.08(4)
C58A C56A . 1.538(10)
C58A H58D . 0.9800
C58A H58E . 0.9800
C58A H58F . 0.9800
C56A C57A . 1.518(10)
C56A H56A . 1.0000
C57A H57D . 0.9800
C57A H57E . 0.9800
C57A H57F . 0.9800
C38A H38D . 0.9800
C38A H38E . 0.9800
C38A H38F . 0.9800
O1S C2S . 1.316(11)
O1S C3S . 1.342(11)
C2S C1S . 1.569(15)
C2S H2S1 . 0.9900
C2S H2S2 . 0.9900
C1S H1S1 . 0.9800
C1S H1S2 . 0.9800
C1S H1S3 . 0.9800
C3S C4S . 1.512(9)
C3S H3S1 . 0.9900
C3S H3S2 . 0.9900
C4S H4S1 . 0.9800
C4S H4S2 . 0.9800
C4S H4S3 . 0.9800
C5S O2S . 1.445(10)
C5S H5S1 . 0.9800
C5S H5S2 . 0.9800
C5S H5S3 . 0.9800
O2S H2S . 0.8400

loop_
_geom_torsion_atom_site_label_1
_geom_torsion_atom_site_label_2
_geom_torsion_atom_site_label_3
_geom_torsion_atom_site_label_4
_geom_torsion_site_symmetry_1
_geom_torsion_site_symmetry_4
_geom_torsion
O2 Na1 Na2 O3 . . 175.81(11)
O4 Na1 Na2 O3 . . -117.27(12)
O1 Na1 Na2 O3 . . 66.06(12)
S1 Na1 Na2 O3 . . -49.20(9)
S2 Na1 Na2 O3 . . 83.67(10)
O2 Na1 Na2 O4 . . -66.92(12)
O1 Na1 Na2 O4 . . -176.67(13)
S1 Na1 Na2 O4 . . 68.07(9)
S2 Na1 Na2 O4 . . -159.06(11)
O2 Na1 Na2 O1 . . 109.75(12)
O4 Na1 Na2 O1 . . 176.67(13)
S1 Na1 Na2 O1 . . -115.26(10)
S2 Na1 Na2 O1 . . 17.61(10)
O2 Na1 Na2 S5 . . 51.43(10)
O4 Na1 Na2 S5 . . 118.35(10)
O1 Na1 Na2 S5 . . -58.32(9)
S1 Na1 Na2 S5 . . -173.58(4)
S2 Na1 Na2 S5 . . -40.71(8)
O2 Na1 Na2 S4 . . -83.91(11)
O4 Na1 Na2 S4 . . -16.99(10)
O1 Na1 Na2 S4 . . 166.34(12)
S1 Na1 Na2 S4 . . 51.08(8)
S2 Na1 Na2 S4 . . -176.05(6)
O2 Na1 S1 C1 . . -96.91(15)
O4 Na1 S1 C1 . . -177.94(13)
O1 Na1 S1 C1 . . 103.10(13)
S2 Na1 S1 C1 . . 0.12(12)
Na2 Na1 S1 C1 . . 145.42(12)
O2 Na1 S2 C13 . . -157.47(14)
O4 Na1 S2 C13 . . -112.7(3)
O1 Na1 S2 C13 . . -47.20(13)
S1 Na1 S2 C13 . . 74.12(12)
Na2 Na1 S2 C13 . . -58.59(13)
O3 Na2 S4 C19 . . 164.89(13)
O4 Na2 S4 C19 . . 47.49(13)
O1 Na2 S4 C19 . . 109.9(4)
S5 Na2 S4 C19 . . -78.32(12)
Na1 Na2 S4 C19 . . 58.39(13)
O3 Na2 S5 C31 . . 105.38(14)
O4 Na2 S5 C31 . . -95.69(14)
O1 Na2 S5 C31 . . -171.97(13)
S4 Na2 S5 C31 . . 9.65(12)
Na1 Na2 S5 C31 . . -138.32(12)
O6 Na3 S7 C41 . . -102.25(15)
O5 Na3 S7 C41 . . 176.89(12)
O5 Na3 S7 C41 5_566 . 97.32(13)
S8 Na3 S7 C41 . . -4.65(12)
Na3 Na3 S7 C41 5_566 . 139.74(12)
O6 Na3 S8 C47 . . -164.76(16)
O5 Na3 S8 C47 . . -112.0(4)
O5 Na3 S8 C47 5_566 . -44.95(14)
S7 Na3 S8 C47 . . 75.33(13)
Na3 Na3 S8 C47 5_566 . -55.01(15)
O2 Na1 O1 C37 . . 51.2(2)
O4 Na1 O1 C37 . . 130.5(2)
S1 Na1 O1 C37 . . -145.5(2)
S2 Na1 O1 C37 . . -34.4(2)
Na2 Na1 O1 C37 . . 132.6(2)
O2 Na1 O1 Na2 . . -81.47(11)
O4 Na1 O1 Na2 . . -2.17(9)
S1 Na1 O1 Na2 . . 81.84(9)
S2 Na1 O1 Na2 . . -167.00(7)
O3 Na2 O1 C37 . . 117.5(3)
O4 Na2 O1 C37 . . -123.7(3)
S5 Na2 O1 C37 . . 0.7(3)
S4 Na2 O1 C37 . . 172.7(4)
Na1 Na2 O1 C37 . . -125.8(3)
O3 Na2 O1 Na1 . . -116.68(11)
O4 Na2 O1 Na1 . . 2.18(9)
S5 Na2 O1 Na1 . . 126.52(8)
S4 Na2 O1 Na1 . . -61.5(4)
O4 Na1 O2 C38 . . -119.1(6)
O1 Na1 O2 C38 . . -41.6(6)
S1 Na1 O2 C38 . . 157.0(6)
S2 Na1 O2 C38 . . 49.3(6)
Na2 Na1 O2 C38 . . -82.5(6)
O4 Na1 O2 C38A . . -163.8(10)
O1 Na1 O2 C38A . . -86.3(10)
S1 Na1 O2 C38A . . 112.4(10)
S2 Na1 O2 C38A . . 4.7(10)
Na2 Na1 O2 C38A . . -127.2(10)
O4 Na2 O3 C39 . . 129.3(3)
O1 Na2 O3 C39 . . -153.8(3)
S5 Na2 O3 C39 . . -70.5(3)
S4 Na2 O3 C39 . . 35.4(3)
Na1 Na2 O3 C39 . . 169.6(3)
O3 Na2 O4 C40 . . -56.7(2)
O1 Na2 O4 C40 . . -136.2(2)
S5 Na2 O4 C40 . . 144.6(2)
S4 Na2 O4 C40 . . 33.6(2)
Na1 Na2 O4 C40 . . -134.1(2)
O3 Na2 O4 Na1 . . 77.31(12)
O1 Na2 O4 Na1 . . -2.19(9)
S5 Na2 O4 Na1 . . -81.39(10)
S4 Na2 O4 Na1 . . 167.67(7)
O2 Na1 O4 C40 . . -116.6(3)
O1 Na1 O4 C40 . . 131.3(3)
S1 Na1 O4 C40 . . 11.9(2)
S2 Na1 O4 C40 . . -161.5(3)
Na2 Na1 O4 C40 . . 129.1(3)
O2 Na1 O4 Na2 . . 114.22(12)
O1 Na1 O4 Na2 . . 2.20(9)
S1 Na1 O4 Na2 . . -117.22(8)
S2 Na1 O4 Na2 . . 69.3(3)
O6 Na3 O5 C59 . . -112.3(3)
O5 Na3 O5 C59 5_566 . 126.5(3)
S7 Na3 O5 C59 . . 7.5(3)
S8 Na3 O5 C59 . . -165.5(4)
Na3 Na3 O5 C59 5_566 . 126.5(3)
O6 Na3 O5 Na3 . 5_566 121.12(13)
O5 Na3 O5 Na3 5_566 5_566 0.0
S7 Na3 O5 Na3 . 5_566 -119.06(8)
S8 Na3 O5 Na3 . 5_566 67.9(4)
O5 Na3 O6 C60 . . -174.4(6)
O5 Na3 O6 C60 5_566 . -96.0(6)
S7 Na3 O6 C60 . . 103.9(6)
S8 Na3 O6 C60 . . -4.1(6)
Na3 Na3 O6 C60 5_566 . -138.1(6)
C2 N1 C1 N2 . . -1.2(4)
B1 N1 C1 N2 . . -172.0(3)
C2 N1 C1 S1 . . 179.2(3)
B1 N1 C1 S1 . . 8.5(5)
C3 N2 C1 N1 . . 0.9(4)
C4 N2 C1 N1 . . 179.4(3)
C3 N2 C1 S1 . . -179.6(3)
C4 N2 C1 S1 . . -1.1(5)
Na1 S1 C1 N1 . . -59.5(3)
Na1 S1 C1 N2 . . 121.1(3)
C1 N1 C2 C3 . . 1.1(4)
B1 N1 C2 C3 . . 171.7(3)
N1 C2 C3 N2 . . -0.6(4)
C1 N2 C3 C2 . . -0.2(4)
C4 N2 C3 C2 . . -178.7(4)
C1 N2 C4 C6 . . -121.4(4)
C3 N2 C4 C6 . . 56.9(5)
C1 N2 C4 C5 . . 113.6(4)
C3 N2 C4 C5 . . -68.1(5)
C8 N3 C7 N4 . . -0.7(4)
B1 N3 C7 N4 . . 178.3(3)
C8 N3 C7 S3 . . -177.2(3)
B1 N3 C7 S3 . . 1.8(5)
C9 N4 C7 N3 . . 0.9(4)
C10 N4 C7 N3 . . 177.8(4)
C9 N4 C7 S3 . . 177.5(3)
C10 N4 C7 S3 . . -5.5(5)
C7 N3 C8 C9 . . 0.3(4)
B1 N3 C8 C9 . . -178.7(3)
N3 C8 C9 N4 . . 0.3(4)
C7 N4 C9 C8 . . -0.7(4)
C10 N4 C9 C8 . . -177.6(4)
C7 N4 C10 C11 . . -99.8(5)
C9 N4 C10 C11 . . 76.6(5)
C7 N4 C10 C12 . . 134.9(4)
C9 N4 C10 C12 . . -48.7(6)
C14 N5 C13 N6 . . 0.1(4)
B1 N5 C13 N6 . . -171.2(3)
C14 N5 C13 S2 . . -179.0(3)
B1 N5 C13 S2 . . 9.7(5)
C15 N6 C13 N5 . . 0.0(4)
C16 N6 C13 N5 . . 174.7(3)
C15 N6 C13 S2 . . 179.1(2)
C16 N6 C13 S2 . . -6.2(5)
Na1 S2 C13 N5 . . -38.6(3)
Na1 S2 C13 N6 . . 142.5(3)
C13 N5 C14 C15 . . -0.1(4)
B1 N5 C14 C15 . . 171.1(3)
N5 C14 C15 N6 . . 0.1(4)
C13 N6 C15 C14 . . -0.1(4)
C16 N6 C15 C14 . . -174.7(3)
C13 N6 C16 C18 . . -89.9(5)
C15 N6 C16 C18 . . 83.9(5)
C13 N6 C16 C17 . . 147.0(3)
C15 N6 C16 C17 . . -39.2(5)
C21 N8 C19 N7 . . -0.2(3)
C22 N8 C19 N7 . . -175.8(3)
C21 N8 C19 S4 . . -178.3(2)
C22 N8 C19 S4 . . 6.1(4)
C20 N7 C19 N8 . . 0.0(3)
B2 N7 C19 N8 . . 172.2(3)
C20 N7 C19 S4 . . 178.1(2)
B2 N7 C19 S4 . . -9.7(4)
Na2 S4 C19 N8 . . -143.8(2)
Na2 S4 C19 N7 . . 38.5(3)
C19 N7 C20 C21 . . 0.1(4)
B2 N7 C20 C21 . . -171.8(3)
N7 C20 C21 N8 . . -0.2(4)
C19 N8 C21 C20 . . 0.2(4)
C22 N8 C21 C20 . . 175.9(3)
C19 N8 C22 C23 . . 85.6(4)
C21 N8 C22 C23 . . -89.4(4)
C19 N8 C22 C24 . . -150.9(3)
C21 N8 C22 C24 . . 34.1(4)
C26 N9 C25 N10 . . -0.1(4)
B2 N9 C25 N10 . . 174.2(3)
C26 N9 C25 S6 . . 177.5(3)
B2 N9 C25 S6 . . -8.3(4)
C27 N10 C25 N9 . . -0.2(4)
C28 N10 C25 N9 . . 179.2(3)
C27 N10 C25 S6 . . -177.9(3)
C28 N10 C25 S6 . . 1.6(5)
C25 N9 C26 C27 . . 0.4(4)
B2 N9 C26 C27 . . -173.8(3)
N9 C26 C27 N10 . . -0.5(4)
C25 N10 C27 C26 . . 0.5(4)
C28 N10 C27 C26 . . -179.0(3)
C25 N10 C28 C30 . . -112.9(4)
C27 N10 C28 C30 . . 66.4(5)
C25 N10 C28 C29 . . 122.9(4)
C27 N10 C28 C29 . . -57.7(5)
C32 N11 C31 N12 . . 1.1(4)
B2 N11 C31 N12 . . 179.4(3)
C32 N11 C31 S5 . . -178.7(3)
B2 N11 C31 S5 . . -0.4(5)
C33 N12 C31 N11 . . -0.9(4)
C34 N12 C31 N11 . . 177.4(3)
C33 N12 C31 S5 . . 178.9(3)
C34 N12 C31 S5 . . -2.8(5)
Na2 S5 C31 N11 . . 47.4(3)
Na2 S5 C31 N12 . . -132.3(3)
C31 N11 C32 C33 . . -0.9(4)
B2 N11 C32 C33 . . -179.2(3)
N11 C32 C33 N12 . . 0.4(4)
C31 N12 C33 C32 . . 0.3(4)
C34 N12 C33 C32 . . -178.0(3)
C31 N12 C34 C35 . . 116.2(4)
C33 N12 C34 C35 . . -65.8(5)
C31 N12 C34 C36 . . -119.1(4)
C33 N12 C34 C36 . . 58.9(5)
C42 N13 C41 N14 . . -0.4(3)
B3 N13 C41 N14 . . -175.7(3)
C42 N13 C41 S7 . . 179.6(2)
B3 N13 C41 S7 . . 4.3(5)
C43 N14 C41 N13 . . 0.5(3)
C44 N14 C41 N13 . . 179.2(3)
C43 N14 C41 S7 . . -179.5(3)
C44 N14 C41 S7 . . -0.9(4)
Na3 S7 C41 N13 . . -54.3(3)
Na3 S7 C41 N14 . . 125.8(3)
C41 N13 C42 C43 . . 0.2(4)
B3 N13 C42 C43 . . 175.4(3)
N13 C42 C43 N14 . . 0.1(4)
C41 N14 C43 C42 . . -0.4(4)
C44 N14 C43 C42 . . -179.0(3)
C41 N14 C44 C45 . . -101.3(4)
C43 N14 C44 C45 . . 77.2(4)
C41 N14 C44 C46 . . 134.7(3)
C43 N14 C44 C46 . . -46.9(4)
C49 N16 C47 N15 . . -0.3(4)
C50 N16 C47 N15 . . 173.1(3)
C49 N16 C47 S8 . . 178.6(2)
C50 N16 C47 S8 . . -8.0(5)
C48 N15 C47 N16 . . 0.1(4)
B3 N15 C47 N16 . . -172.5(3)
C48 N15 C47 S8 . . -178.8(2)
B3 N15 C47 S8 . . 8.6(5)
Na3 S8 C47 N16 . . 143.8(3)
Na3 S8 C47 N15 . . -37.5(3)
C47 N15 C48 C49 . . 0.2(4)
B3 N15 C48 C49 . . 172.5(3)
N15 C48 C49 N16 . . -0.4(4)
C47 N16 C49 C48 . . 0.4(4)
C50 N16 C49 C48 . . -173.0(3)
C47 N16 C50 C52 . . -91.7(4)
C49 N16 C50 C52 . . 80.6(4)
C47 N16 C50 C51 . . 144.6(3)
C49 N16 C50 C51 . . -43.0(4)
C54 N17 C53 N18 . . -1.1(4)
B3 N17 C53 N18 . . 179.2(3)
C54 N17 C53 S9 . . 178.3(3)
B3 N17 C53 S9 . . -1.4(5)
C55 N18 C53 N17 . . 1.0(4)
C56 N18 C53 N17 . . -169.9(7)
C56A N18 C53 N17 . . -169.2(8)
C55 N18 C53 S9 . . -178.5(3)
C56 N18 C53 S9 . . 10.6(8)
C56A N18 C53 S9 . . 11.3(9)
C53 N17 C54 C55 . . 0.8(4)
B3 N17 C54 C55 . . -179.4(3)
N17 C54 C55 N18 . . -0.2(5)
C53 N18 C55 C54 . . -0.5(5)
C56 N18 C55 C54 . . 170.4(7)
C56A N18 C55 C54 . . 168.6(10)
C53 N18 C56 C57 . . 92.0(14)
C55 N18 C56 C57 . . -77.4(14)
C56A N18 C56 C57 . . 84(13)
C53 N18 C56 C58 . . -153.1(9)
C55 N18 C56 C58 . . 37.5(13)
C56A N18 C56 C58 . . -161(14)
C1 N1 B1 N3 . . -96.2(4)
C2 N1 B1 N3 . . 94.7(4)
C1 N1 B1 N5 . . 144.5(3)
C2 N1 B1 N5 . . -24.6(4)
C7 N3 B1 N1 . . 163.3(3)
C8 N3 B1 N1 . . -17.9(4)
C7 N3 B1 N5 . . -76.9(4)
C8 N3 B1 N5 . . 101.9(4)
C13 N5 B1 N1 . . -72.3(4)
C14 N5 B1 N1 . . 117.9(3)
C13 N5 B1 N3 . . 167.2(3)
C14 N5 B1 N3 . . -2.6(4)
C19 N7 B2 N11 . . 76.2(4)
C20 N7 B2 N11 . . -113.0(3)
C19 N7 B2 N9 . . -164.6(3)
C20 N7 B2 N9 . . 6.2(4)
C31 N11 B2 N7 . . -144.4(3)
C32 N11 B2 N7 . . 33.6(4)
C31 N11 B2 N9 . . 95.5(3)
C32 N11 B2 N9 . . -86.4(4)
C25 N9 B2 N7 . . 77.1(4)
C26 N9 B2 N7 . . -109.7(3)
C25 N9 B2 N11 . . -163.2(3)
C26 N9 B2 N11 . . 9.9(4)
C41 N13 B3 N17 . . -98.1(3)
C42 N13 B3 N17 . . 87.5(4)
C41 N13 B3 N15 . . 142.9(3)
C42 N13 B3 N15 . . -31.5(4)
C53 N17 B3 N13 . . 169.6(3)
C54 N17 B3 N13 . . -10.0(4)
C53 N17 B3 N15 . . -71.2(4)
C54 N17 B3 N15 . . 109.1(4)
C47 N15 B3 N13 . . -73.8(4)
C48 N15 B3 N13 . . 115.0(3)
C47 N15 B3 N17 . . 166.9(3)
C48 N15 B3 N17 . . -4.3(4)
C53 N18 C56A C57A . . 132.4(19)
C55 N18 C56A C57A . . -36(2)
C56 N18 C56A C57A . . -55(13)
C53 N18 C56A C58A . . -100(2)
C55 N18 C56A C58A . . 92.0(19)
C56 N18 C56A C58A . . 73(13)
C3S O1S C2S C1S . . 179.7(8)
C2S O1S C3S C4S . . -177.4(9)
